data_1508448
loop_
_publ_author_name
'Benmansour, Samia'
'Marchivie, Mathieu'
'Triki, Smail'
'Gomez-Garcia, Carlos J.'

_publ_section_title
;
 Polymorphism and Metallic Behavior in BEDT-TTF Radical Salts with
 Polycyano Anions
;
_journal_issue 2
_journal_name_full Crystals
_journal_page_first 306
_journal_page_last 326
_journal_paper_doi 10.3390/cryst2020306
_journal_volume 2
_journal_year 2012
_chemical_formula_moiety 'C9 H5 N4 O2, 2(C10 H8 S8)'
_chemical_formula_sum 'C29 H21 N4 O2 S16'
_chemical_formula_weight 970.46
_chemical_name_systematic
;
 ?
;
_space_group_crystal_system triclinic
_space_group_IT_number 2
_space_group_name_Hall '-P 1'
_space_group_name_H-M_alt 'P -1'
_symmetry_space_group_name_Hall '-P 1'
_symmetry_space_group_name_H-M 'P -1'
_atom_sites_solution_hydrogens geom
_atom_sites_solution_primary direct
_atom_sites_solution_secondary difmap
_audit_creation_date 2012-03-14
_audit_creation_method
;
  Olex2 1.1
  (compiled Nov  1 2011 20:42:30, GUI svn.r3906)
;
_cell_angle_alpha 96.525(6)
_cell_angle_beta 90.593(5)
_cell_angle_gamma 115.397(7)
_cell_formula_units_Z 2
_cell_length_a 10.2496(7)
_cell_length_b 11.2314(10)
_cell_length_c 18.0649(11)
_cell_measurement_temperature 170(2)
_cell_volume 1862.4(3)
_computing_cell_refinement 'CRYSALIS-RED 170 (Oxford-Diffraction, 2002)'
_computing_data_collection 'CRYSALIS-CCD 170 (Oxford-Diffraction,2002)'
_computing_data_reduction 'CRYSALIS-RED 170 (Oxford-Diffraction, 2002)'
_computing_molecular_graphics
;O. V. Dolomanov, L. J. Bourhis, R. J. Gildea, J. A. K. Howard and H.
 Puschmann,
OLEX2: a complete structure solution, refinement and analysis
 program.
J. Appl. Cryst. (2009). 42, 339-341.
;
_computing_publication_material
;O. V. Dolomanov, L. J. Bourhis, R. J. Gildea, J. A. K. Howard and H.
 Puschmann,
OLEX2: a complete structure solution, refinement and analysis
 program.
J. Appl. Cryst. (2009). 42, 339-341.
;
_computing_structure_refinement 'SHELXL-97 (Sheldrick, 1997)'
_computing_structure_solution 'SIR97 (Giacovazzo et al, 1997)'
_diffrn_ambient_temperature 170(2)
_diffrn_measured_fraction_theta_full 0.99
_diffrn_measured_fraction_theta_max 0.890
_diffrn_measurement_device_type 'Oxford Xcalibur CCD'
_diffrn_measurement_method 'omega scans'
_diffrn_radiation_monochromator graphite
_diffrn_radiation_type MoK\a
_diffrn_radiation_wavelength 0.71073
_diffrn_reflns_av_R_equivalents 0.0361
_diffrn_reflns_av_unetI/netI 0.0800
_diffrn_reflns_limit_h_max 14
_diffrn_reflns_limit_h_min -15
_diffrn_reflns_limit_k_max 16
_diffrn_reflns_limit_k_min -11
_diffrn_reflns_limit_l_max 26
_diffrn_reflns_limit_l_min -26
_diffrn_reflns_number 19184
_diffrn_reflns_theta_full 25.00
_diffrn_reflns_theta_max 31.72
_diffrn_reflns_theta_min 3.58
_diffrn_source 'fine-focus sealed tube'
_exptl_absorpt_coefficient_mu 0.967
_exptl_crystal_colour black
_exptl_crystal_colour_primary black
_exptl_crystal_density_diffrn 1.731
_exptl_crystal_density_method 'not measured'
_exptl_crystal_description needle
_exptl_crystal_F_000 990
_exptl_crystal_size_max 0.28
_exptl_crystal_size_mid 0.06
_exptl_crystal_size_min 0.04
_refine_diff_density_max 1.107
_refine_diff_density_min -0.677
_refine_diff_density_rms 0.100
_refine_ls_extinction_method none
_refine_ls_goodness_of_fit_ref 0.888
_refine_ls_hydrogen_treatment constr
_refine_ls_matrix_type full
_refine_ls_number_parameters 461
_refine_ls_number_reflns 11234
_refine_ls_number_restraints 0
_refine_ls_restrained_S_all 0.888
_refine_ls_R_factor_all 0.0965
_refine_ls_R_factor_gt 0.0487
_refine_ls_shift/su_max 0.053
_refine_ls_shift/su_mean 0.004
_refine_ls_structure_factor_coef Fsqd
_refine_ls_weighting_details 'calc w=1/[\s^2^(Fo^2^)+(0.0511P)^2^+0.0000P] where P=(Fo^2^+2Fc^2^)/3'
_refine_ls_weighting_scheme calc
_refine_ls_wR_factor_gt 0.1018
_refine_ls_wR_factor_ref 0.1171
_reflns_number_gt 6269
_reflns_number_total 11234
_reflns_threshold_expression >2sigma(I)
_cod_data_source_file CCDC-871619_crystals-02-00306-s001_DC186.cif
_cod_data_source_block compound_4_chateigner_1508448
_cod_depositor_comments 'mistake in journal_issue, fixed'
_cod_original_cell_volume 1862.4(2)
_cod_database_code 1508448

loop_
_space_group_symop_id
_space_group_symop_operation_xyz
1 'x, y, z'
2 '-x, -y, -z'

loop_
_atom_site_label
_atom_site_type_symbol
_atom_site_fract_x
_atom_site_fract_y
_atom_site_fract_z
_atom_site_U_iso_or_equiv
_atom_site_adp_type
_atom_site_occupancy
_atom_site_symmetry_multiplicity
_atom_site_calc_flag
_atom_site_refinement_flags
C1 C 0.2744(3) 0.5096(3) 0.45962(16) 0.0262(6) Uani 1 1 d .
C2 C 0.1571(3) 0.6294(3) 0.53069(16) 0.0250(6) Uani 1 1 d .
C3 C 0.1636(3) 0.8346(3) 0.44004(16) 0.0257(6) Uani 1 1 d .
C4 C 0.4129(3) 0.9683(3) 0.41528(15) 0.0237(6) Uani 1 1 d .
C5 C 0.3421(3) 0.7419(3) 0.44406(15) 0.0203(6) Uani 1 1 d .
C6 C 0.2589(3) 0.6295(3) 0.47766(15) 0.0229(6) Uani 1 1 d .
C7 C 0.3057(3) 0.8463(3) 0.43407(15) 0.0225(6) Uani 1 1 d .
C8 C 0.5667(3) 0.7240(3) 0.46153(15) 0.0235(6) Uani 1 1 d .
H8A H 0.5507 0.6328 0.4467 0.028 Uiso 1 1 calc R
H8B H 0.5477 0.7339 0.5138 0.028 Uiso 1 1 calc R
C9 C 0.7195(3) 0.8170(3) 0.44998(16) 0.0256(6) Uani 1 1 d .
H9A H 0.7282 0.9069 0.4525 0.031 Uiso 1 1 calc R
H9B H 0.7835 0.8156 0.4894 0.031 Uiso 1 1 calc R
N1 N 0.2901(3) 0.4148(3) 0.44349(16) 0.0361(6) Uani 1 1 d .
N2 N 0.0794(3) 0.6302(2) 0.57564(14) 0.0342(6) Uani 1 1 d .
N3 N 0.0485(3) 0.8284(3) 0.44296(15) 0.0394(7) Uani 1 1 d .
N4 N 0.4979(3) 1.0675(3) 0.39981(14) 0.0358(6) Uani 1 1 d .
O2 O 0.7620(2) 0.7799(2) 0.37914(11) 0.0321(5) Uani 1 1 d .
01 O 0.46995(19) 0.75623(19) 0.41604(10) 0.0245(4) Uani 1 1 d .
S8A S -0.15087(9) 0.49329(8) 0.76664(4) 0.03072(18) Uani 1 1 d .
C1A C -0.3005(3) 0.3640(3) 1.04815(15) 0.0199(6) Uani 1 1 d .
C2A C -0.2322(3) 0.3791(3) 0.98427(14) 0.0191(5) Uani 1 1 d .
C3A C -0.4016(3) 0.2916(3) 1.17475(14) 0.0206(6) Uani 1 1 d .
C4A C -0.4700(3) 0.3620(3) 1.15305(14) 0.0205(6) Uani 1 1 d .
C5A C -0.0962(3) 0.3511(3) 0.86975(15) 0.0241(6) Uani 1 1 d .
C6A C -0.1592(3) 0.4281(3) 0.85030(14) 0.0207(6) Uani 1 1 d .
C7A C -0.4781(4) 0.3242(3) 1.32192(17) 0.0447(9) Uani 1 1 d .
H7A1 H -0.5684 0.2673 1.3415 0.054 Uiso 1 1 calc R
H7A2 H -0.4058 0.3614 1.3636 0.054 Uiso 1 1 calc R
C8A C -0.4977(4) 0.4343(4) 1.29536(18) 0.0470(9) Uani 1 1 d .
H8A1 H -0.4029 0.5073 1.2934 0.056 Uiso 1 1 calc R
H8A2 H -0.5494 0.4646 1.3318 0.056 Uiso 1 1 calc R
C9A C 0.0584(4) 0.3975(4) 0.7464(2) 0.0482(10) Uani 1 1 d .
H9A1 H 0.1359 0.4805 0.7691 0.058 Uiso 1 1 calc R
H9A2 H 0.0988 0.3599 0.7071 0.058 Uiso 1 1 calc R
C10A C -0.0484(5) 0.4277(5) 0.7122(2) 0.0674(14) Uani 1 1 d .
H10A H -0.1167 0.3465 0.6826 0.081 Uiso 1 1 calc R
H10B H 0.0002 0.4901 0.6774 0.081 Uiso 1 1 calc R
S1A S -0.26932(8) 0.27928(7) 1.11727(4) 0.02466(16) Uani 1 1 d .
S2A S -0.41629(9) 0.43909(7) 1.07206(4) 0.02673(17) Uani 1 1 d .
S3A S -0.11124(8) 0.31091(7) 0.96132(4) 0.02456(16) Uani 1 1 d .
S4A S -0.25273(8) 0.47571(7) 0.91964(4) 0.02505(16) Uani 1 1 d .
S5A S -0.42502(9) 0.21892(8) 1.25716(4) 0.02892(18) Uani 1 1 d .
S6A S -0.59289(8) 0.39818(7) 1.20564(4) 0.02714(17) Uani 1 1 d .
S7A S 0.00340(12) 0.28794(11) 0.81487(5) 0.0540(3) Uani 1 1 d .
H1 H 0.8575 0.7956 0.3910 0.081(14) Uiso 1 1 d .
C1B C 0.7733(3) 0.8733(3) -0.01901(15) 0.0204(6) Uani 1 1 d .
C2B C 0.8383(3) 0.8871(3) -0.08618(15) 0.0205(6) Uani 1 1 d .
C3B C 0.6983(3) 0.8230(2) 0.11433(14) 0.0170(5) Uani 1 1 d .
C4B C 0.6152(3) 0.8794(3) 0.09026(15) 0.0196(6) Uani 1 1 d .
C5B C 0.9868(3) 0.8743(3) -0.19803(14) 0.0199(6) Uani 1 1 d .
C6B C 0.9034(3) 0.9324(3) -0.22047(14) 0.0213(6) Uani 1 1 d .
C7B C 0.5328(3) 0.7586(3) 0.23404(16) 0.0240(6) Uani 1 1 d .
H7B1 H 0.4554 0.6835 0.2044 0.029 Uiso 1 1 calc R
H7B2 H 0.5274 0.7403 0.2854 0.029 Uiso 1 1 calc R
C8B C 0.5082(3) 0.8819(3) 0.22999(15) 0.0245(6) Uani 1 1 d .
H8B1 H 0.5906 0.9585 0.2552 0.029 Uiso 1 1 calc R
H8B2 H 0.4235 0.8730 0.2567 0.029 Uiso 1 1 calc R
C9B C 1.1198(3) 0.9127(3) -0.33068(15) 0.0259(6) Uani 1 1 d .
H9B1 H 1.1792 1.0073 -0.3179 0.031 Uiso 1 1 calc R
H9B2 H 1.1673 0.8794 -0.3682 0.031 Uiso 1 1 calc R
C10B C 0.9740(3) 0.8912(3) -0.36370(16) 0.0295(7) Uani 1 1 d .
H10C H 0.9089 0.7972 -0.3686 0.035 Uiso 1 1 calc R
H10D H 0.9851 0.9181 -0.4133 0.035 Uiso 1 1 calc R
S1B S 0.81728(8) 0.80128(7) 0.05100(4) 0.02204(15) Uani 1 1 d .
S2B S 0.63984(8) 0.92621(7) 0.00045(4) 0.02409(16) Uani 1 1 d .
S3B S 0.96746(8) 0.83037(7) -0.10798(4) 0.02234(15) Uani 1 1 d .
S4B S 0.79183(8) 0.95877(7) -0.15550(4) 0.02489(16) Uani 1 1 d .
S5B S 0.70395(8) 0.77212(7) 0.20155(4) 0.02375(16) Uani 1 1 d .
S6B S 0.48290(8) 0.91197(7) 0.13601(4) 0.02568(17) Uani 1 1 d .
S7B S 1.10857(8) 0.83199(8) -0.24861(4) 0.02987(18) Uani 1 1 d .
S8B S 0.89417(9) 0.98354(9) -0.30736(4) 0.03372(19) Uani 1 1 d .

loop_
_atom_site_aniso_label
_atom_site_aniso_U_11
_atom_site_aniso_U_22
_atom_site_aniso_U_33
_atom_site_aniso_U_23
_atom_site_aniso_U_13
_atom_site_aniso_U_12
C1 0.0188(14) 0.0259(16) 0.0324(16) 0.0063(13) 0.0017(12) 0.0075(13)
C2 0.0222(15) 0.0215(15) 0.0281(15) 0.0033(12) 0.0020(12) 0.0064(13)
C3 0.0326(17) 0.0282(16) 0.0204(14) 0.0042(12) 0.0033(12) 0.0168(14)
C4 0.0271(15) 0.0278(16) 0.0187(14) 0.0027(12) -0.0010(12) 0.0144(14)
C5 0.0157(13) 0.0234(14) 0.0211(14) 0.0016(11) 0.0008(11) 0.0082(12)
C6 0.0200(14) 0.0247(15) 0.0237(14) 0.0037(12) 0.0044(11) 0.0092(12)
C7 0.0221(14) 0.0285(15) 0.0197(14) 0.0041(12) 0.0009(11) 0.0134(13)
C8 0.0241(14) 0.0321(16) 0.0197(14) 0.0085(12) 0.0040(11) 0.0159(13)
C9 0.0187(14) 0.0332(17) 0.0249(15) 0.0042(13) 0.0022(12) 0.0111(13)
N1 0.0301(14) 0.0288(15) 0.0505(18) 0.0067(13) 0.0054(13) 0.0133(13)
N2 0.0360(15) 0.0335(15) 0.0305(15) 0.0047(12) 0.0115(12) 0.0123(13)
N3 0.0326(15) 0.0528(18) 0.0421(17) 0.0128(14) 0.0041(13) 0.0254(14)
N4 0.0415(16) 0.0315(15) 0.0330(15) 0.0085(12) 0.0023(13) 0.0136(13)
O2 0.0238(11) 0.0484(14) 0.0272(11) 0.0075(10) 0.0049(9) 0.0178(10)
01 0.0200(10) 0.0366(12) 0.0248(10) 0.0118(9) 0.0055(8) 0.0177(9)
S8A 0.0355(4) 0.0460(5) 0.0241(4) 0.0196(3) 0.0138(3) 0.0265(4)
C1A 0.0204(13) 0.0228(14) 0.0186(13) 0.0051(11) 0.0032(11) 0.0108(12)
C2A 0.0217(14) 0.0223(14) 0.0151(13) 0.0040(11) 0.0017(11) 0.0107(12)
C3A 0.0252(14) 0.0242(15) 0.0165(13) 0.0063(11) 0.0062(11) 0.0134(12)
C4A 0.0245(14) 0.0244(15) 0.0149(13) 0.0043(11) 0.0051(11) 0.0123(12)
C5A 0.0256(15) 0.0360(17) 0.0185(14) 0.0114(12) 0.0106(11) 0.0184(14)
C6A 0.0213(14) 0.0282(15) 0.0149(13) 0.0064(11) 0.0043(11) 0.0120(12)
C7A 0.078(3) 0.053(2) 0.0233(17) 0.0047(16) 0.0066(17) 0.048(2)
C8A 0.060(2) 0.064(3) 0.0291(18) -0.0025(17) 0.0016(17) 0.041(2)
C9A 0.056(2) 0.066(3) 0.044(2) 0.0246(19) 0.0261(18) 0.042(2)
C10A 0.113(4) 0.108(4) 0.037(2) 0.038(2) 0.040(2) 0.093(3)
S1A 0.0303(4) 0.0353(4) 0.0187(3) 0.0099(3) 0.0074(3) 0.0222(3)
S2A 0.0408(4) 0.0313(4) 0.0211(4) 0.0114(3) 0.0124(3) 0.0256(4)
S3A 0.0262(4) 0.0366(4) 0.0198(3) 0.0104(3) 0.0054(3) 0.0203(3)
S4A 0.0380(4) 0.0302(4) 0.0175(3) 0.0080(3) 0.0083(3) 0.0234(4)
S5A 0.0440(5) 0.0359(4) 0.0203(4) 0.0132(3) 0.0128(3) 0.0274(4)
S6A 0.0324(4) 0.0336(4) 0.0261(4) 0.0080(3) 0.0093(3) 0.0231(4)
S7A 0.0792(7) 0.0880(8) 0.0422(5) 0.0391(5) 0.0400(5) 0.0726(7)
C1B 0.0214(14) 0.0227(14) 0.0199(13) 0.0063(11) 0.0032(11) 0.0113(12)
C2B 0.0198(13) 0.0227(14) 0.0207(14) 0.0042(11) 0.0016(11) 0.0104(12)
C3B 0.0190(13) 0.0180(13) 0.0152(12) 0.0046(10) 0.0044(10) 0.0085(11)
C4B 0.0202(13) 0.0208(14) 0.0192(13) 0.0018(11) 0.0034(11) 0.0103(12)
C5B 0.0212(14) 0.0234(14) 0.0165(13) 0.0071(11) 0.0044(11) 0.0098(12)
C6B 0.0193(13) 0.0304(16) 0.0158(13) 0.0116(11) 0.0060(11) 0.0102(12)
C7B 0.0203(14) 0.0282(16) 0.0259(15) 0.0122(12) 0.0096(12) 0.0103(13)
C8B 0.0270(15) 0.0331(16) 0.0197(14) 0.0032(12) 0.0043(12) 0.0189(14)
C9B 0.0322(16) 0.0223(15) 0.0211(14) 0.0041(12) 0.0102(12) 0.0093(13)
C10B 0.0302(16) 0.0309(17) 0.0193(14) 0.0016(12) 0.0017(12) 0.0060(14)
S1B 0.0254(4) 0.0313(4) 0.0175(3) 0.0074(3) 0.0064(3) 0.0187(3)
S2B 0.0272(4) 0.0352(4) 0.0189(3) 0.0078(3) 0.0046(3) 0.0209(3)
S3B 0.0257(4) 0.0313(4) 0.0179(3) 0.0091(3) 0.0066(3) 0.0182(3)
S4B 0.0263(4) 0.0378(4) 0.0196(3) 0.0119(3) 0.0077(3) 0.0203(3)
S5B 0.0291(4) 0.0320(4) 0.0179(3) 0.0093(3) 0.0072(3) 0.0189(3)
S6B 0.0299(4) 0.0373(4) 0.0218(4) 0.0094(3) 0.0087(3) 0.0244(4)
S7B 0.0359(4) 0.0365(4) 0.0290(4) 0.0148(3) 0.0170(3) 0.0239(4)
S8B 0.0368(4) 0.0546(5) 0.0211(4) 0.0175(4) 0.0076(3) 0.0273(4)

loop_
_atom_type_symbol
_atom_type_description
_atom_type_scat_dispersion_real
_atom_type_scat_dispersion_imag
_atom_type_scat_source
C C 0.0033 0.0016 'International Tables Vol C Tables 4.2.6.8 and 6.1.1.4'
H H 0.0000 0.0000 'International Tables Vol C Tables 4.2.6.8 and 6.1.1.4'
N N 0.0061 0.0033 'International Tables Vol C Tables 4.2.6.8 and 6.1.1.4'
O O 0.0106 0.0060 'International Tables Vol C Tables 4.2.6.8 and 6.1.1.4'
S S 0.1246 0.1234 'International Tables Vol C Tables 4.2.6.8 and 6.1.1.4'

loop_
_geom_angle_atom_site_label_1
_geom_angle_atom_site_label_2
_geom_angle_atom_site_label_3
_geom_angle
N1 C1 C6 177.8(3)
N2 C2 C6 177.2(3)
N3 C3 C7 177.4(3)
N4 C4 C7 178.9(3)
C6 C5 C7 125.9(2)
01 C5 C6 120.2(2)
01 C5 C7 113.8(2)
C1 C6 C2 117.5(2)
C5 C6 C1 120.2(2)
C5 C6 C2 122.2(2)
C3 C7 C4 117.5(2)
C5 C7 C3 122.4(3)
C5 C7 C4 120.0(2)
01 C8 C9 108.2(2)
O2 C9 C8 110.8(2)
C5 01 C8 117.4(2)
C6A S8A C10A 103.23(15)
C2A C1A S1A 122.5(2)
C2A C1A S2A 122.4(2)
S1A C1A S2A 114.90(15)
C1A C2A S3A 123.1(2)
C1A C2A S4A 121.9(2)
S3A C2A S4A 114.99(15)
C4A C3A S1A 116.8(2)
C4A C3A S5A 126.1(2)
S5A C3A S1A 116.98(15)
C3A C4A S2A 118.0(2)
C3A C4A S6A 124.2(2)
S6A C4A S2A 117.43(15)
C6A C5A S3A 117.9(2)
C6A C5A S7A 127.6(2)
S7A C5A S3A 114.51(15)
S8A C6A S4A 115.77(15)
C5A C6A S8A 128.0(2)
C5A C6A S4A 116.2(2)
C8A C7A S5A 119.2(2)
C7A C8A S6A 116.0(3)
C10A C9A S7A 117.9(3)
C9A C10A S8A 121.1(3)
C1A S1A C3A 94.94(12)
C4A S2A C1A 94.38(12)
C2A S3A C5A 94.52(12)
C2A S4A C6A 95.18(12)
C3A S5A C7A 103.77(14)
C4A S6A C8A 97.67(15)
C5A S7A C9A 101.65(15)
C2B C1B S1B 122.7(2)
C2B C1B S2B 122.0(2)
S1B C1B S2B 115.25(15)
C1B C2B S3B 122.8(2)
C1B C2B S4B 121.9(2)
S4B C2B S3B 115.28(15)
C4B C3B S1B 116.25(19)
C4B C3B S5B 127.8(2)
S5B C3B S1B 115.94(14)
C3B C4B S2B 117.0(2)
C3B C4B S6B 129.1(2)
S6B C4B S2B 113.84(14)
C6B C5B S3B 116.8(2)
C6B C5B S7B 128.7(2)
S3B C5B S7B 114.48(14)
C5B C6B S4B 116.55(19)
C5B C6B S8B 127.8(2)
S4B C6B S8B 115.62(15)
C8B C7B S5B 114.13(19)
C7B C8B S6B 113.95(19)
C10B C9B S7B 113.5(2)
C9B C10B S8B 112.62(19)
C1B S1B C3B 95.87(12)
C1B S2B C4B 95.59(12)
C2B S3B C5B 95.52(12)
C2B S4B C6B 95.83(12)
C3B S5B C7B 100.58(13)
C4B S6B C8B 102.35(12)
C5B S7B C9B 101.72(13)
C6B S8B C10B 100.45(13)

loop_
_geom_bond_atom_site_label_1
_geom_bond_atom_site_label_2
_geom_bond_distance
C1 C6 1.425(4)
C1 N1 1.150(3)
C2 C6 1.424(4)
C2 N2 1.145(3)
C3 C7 1.412(4)
C3 N3 1.153(4)
C4 C7 1.422(4)
C4 N4 1.150(3)
C5 C6 1.397(4)
C5 C7 1.403(4)
C5 01 1.360(3)
C8 C9 1.497(4)
C8 01 1.465(3)
C9 O2 1.431(3)
S8A C6A 1.740(3)
S8A C10A 1.770(3)
C1A C2A 1.345(4)
C1A S1A 1.758(3)
C1A S2A 1.758(3)
C2A S3A 1.746(3)
C2A S4A 1.750(3)
C3A C4A 1.345(4)
C3A S1A 1.759(3)
C3A S5A 1.748(3)
C4A S2A 1.758(3)
C4A S6A 1.741(3)
C5A C6A 1.353(4)
C5A S3A 1.755(3)
C5A S7A 1.735(3)
C6A S4A 1.757(3)
C7A C8A 1.464(4)
C7A S5A 1.821(3)
C8A S6A 1.795(3)
C9A C10A 1.430(5)
C9A S7A 1.768(3)
C1B C2B 1.383(4)
C1B S1B 1.730(3)
C1B S2B 1.734(3)
C2B S3B 1.729(3)
C2B S4B 1.729(3)
C3B C4B 1.355(3)
C3B S1B 1.754(3)
C3B S5B 1.744(3)
C4B S2B 1.750(3)
C4B S6B 1.742(3)
C5B C6B 1.360(3)
C5B S3B 1.742(3)
C5B S7B 1.747(3)
C6B S4B 1.736(3)
C6B S8B 1.747(3)
C7B C8B 1.519(4)
C7B S5B 1.805(3)
C8B S6B 1.806(3)
C9B C10B 1.512(4)
C9B S7B 1.803(3)
C10B S8B 1.812(3)
